data_2223364
loop_
_publ_author_name
'Cibian, Mihaela'
'Derossi, Sofia'
'Hanan, Garry S.'

_publ_section_title
;<i>N</i>^1^,<i>N</i>^2^-Bis(2,6-dimethylphenyl)-<i>N</i>^1^-hydroxyformamidine
 <i>N</i>,<i>N</i>'-bis(2,6-dimethylphenyl)-<i>N</i>-oxidoformamidinium
 dichloromethane solvate
;
_journal_coeditor_code EZ2181
_journal_issue 10
_journal_name_full 'Acta Crystallographica Section E'
_journal_page_first o2485
_journal_paper_doi 10.1107/S1600536809036708
_journal_volume 65
_journal_year 2009
_chemical_formula_iupac '2C17 H20 N2 O , C H2 Cl2'
_chemical_formula_moiety '2(C17 H20 N2 O), C H2 Cl2'
_chemical_formula_sum 'C35 H42 Cl2 N4 O2'
_chemical_formula_weight 621.63
_chemical_name_systematic
;<i>N</i>^1^,<i>N</i>^2^-Bis(2,6-dimethylphenyl)-<i>N</i>^1^-hydroxyformamidine
<i>N</i>,<i>N</i>'-bis(2,6-dimethylphenyl)-<i>N</i>-oxidoformamidinium
dichloromethane
 solvate
;
_space_group_IT_number 33
_symmetry_cell_setting orthorhombic
_symmetry_space_group_name_Hall 'P 2c -2n'
_symmetry_space_group_name_H-M 'P n a 21'
_atom_sites_solution_hydrogens geom
_atom_sites_solution_primary direct
_atom_sites_solution_secondary difmap
_audit_creation_method SHELXL-97
_cell_angle_alpha 90
_cell_angle_beta 90
_cell_angle_gamma 90
_cell_formula_units_Z 4
_cell_length_a 16.360(5)
_cell_length_b 18.137(6)
_cell_length_c 11.421(4)
_cell_measurement_reflns_used 6035
_cell_measurement_temperature 200
_cell_measurement_theta_max 19.68
_cell_measurement_theta_min 2.25
_cell_volume 3388.9(19)
_computing_cell_refinement 'SAINT (Bruker, 2009)'
_computing_data_collection 'APEX2 (Bruker, 2009)'
_computing_data_reduction 'SAINT (Bruker, 2009)'
_computing_molecular_graphics 'SHELXTL (Sheldrick, 2008)'
_computing_publication_material 'UdMX (Maris, 2004)'
_computing_structure_refinement 'SHELXL97 (Sheldrick, 2008)'
_computing_structure_solution
;
SHELXS97 (Sheldrick, 2008) and PLATON (Spek, 2009)
;
_diffrn_ambient_temperature 200
_diffrn_detector_area_resol_mean 8.3
_diffrn_measured_fraction_theta_full 0.999
_diffrn_measured_fraction_theta_max 0.999
_diffrn_measurement_device_type 'Bruker APEXII'
_diffrn_measurement_method \w
_diffrn_radiation_monochromator Graphite
_diffrn_radiation_source 'X-ray sealed tube'
_diffrn_radiation_type MoK\a
_diffrn_radiation_wavelength 0.71073
_diffrn_reflns_av_R_equivalents 0.082
_diffrn_reflns_av_sigmaI/netI 0.0446
_diffrn_reflns_limit_h_max 19
_diffrn_reflns_limit_h_min -19
_diffrn_reflns_limit_k_max 21
_diffrn_reflns_limit_k_min -21
_diffrn_reflns_limit_l_max 13
_diffrn_reflns_limit_l_min -13
_diffrn_reflns_number 59541
_diffrn_reflns_theta_full 25.39
_diffrn_reflns_theta_max 25.39
_diffrn_reflns_theta_min 1.68
_exptl_absorpt_coefficient_mu 0.228
_exptl_absorpt_correction_T_max 0.9887
_exptl_absorpt_correction_T_min 0.8062
_exptl_absorpt_correction_type multi-scan
_exptl_absorpt_process_details '(SADABS; Bruker, 2009)'
_exptl_crystal_colour Colorless
_exptl_crystal_density_diffrn 1.218
_exptl_crystal_density_method 'not measured'
_exptl_crystal_description Needle
_exptl_crystal_F_000 1320
_exptl_crystal_size_max 0.18
_exptl_crystal_size_mid 0.09
_exptl_crystal_size_min 0.05
_refine_diff_density_max 0.242
_refine_diff_density_min -0.339
_refine_ls_abs_structure_details 'Flack (1983), 2931 Friedel Pairs'
_refine_ls_abs_structure_Flack 0.06(9)
_refine_ls_extinction_method none
_refine_ls_goodness_of_fit_ref 1.026
_refine_ls_hydrogen_treatment mixed
_refine_ls_matrix_type full
_refine_ls_number_parameters 405
_refine_ls_number_reflns 6211
_refine_ls_number_restraints 1
_refine_ls_restrained_S_all 1.026
_refine_ls_R_factor_all 0.0809
_refine_ls_R_factor_gt 0.0485
_refine_ls_shift/su_max 0.000
_refine_ls_shift/su_mean 0.000
_refine_ls_structure_factor_coef Fsqd
_refine_ls_weighting_details 'calc w=1/[\s^2^(Fo^2^)+(0.0670P)^2^+0.3477P] where P=(Fo^2^+2Fc^2^)/3'
_refine_ls_weighting_scheme calc
_refine_ls_wR_factor_gt 0.1173
_refine_ls_wR_factor_ref 0.1356
_reflns_number_gt 4233
_reflns_number_total 6211
_reflns_threshold_expression I>2\s(I)
_cod_data_source_file ez2181.cif
_cod_data_source_block I
_cod_depositor_comments
;
The following automatic conversions were performed:
'_geom_bond_publ_flag' value 'N' changed to 'n' according to
'/home/saulius/struct/CIF-dictionaries/cif_core.dic' dictionary named
'cif_core.dic' version 2.4.1 from 2010-06-29 (38
times).

'_geom_bond_publ_flag' value 'Y' changed to 'y' according to
'/home/saulius/struct/CIF-dictionaries/cif_core.dic' dictionary named
'cif_core.dic' version 2.4.1 from 2010-06-29 (6
times).

'_geom_angle_publ_flag' value 'Y' changed to 'y' according to
'/home/saulius/struct/CIF-dictionaries/cif_core.dic' dictionary named
'cif_core.dic' version 2.4.1 from 2010-06-29 (4
times).

'_geom_angle_publ_flag' value 'N' changed to 'n' according to
'/home/saulius/struct/CIF-dictionaries/cif_core.dic' dictionary named
'cif_core.dic' version 2.4.1 from 2010-06-29 (55
times).

'_geom_torsion_publ_flag' value 'N' changed to 'n' according to
'/home/saulius/struct/CIF-dictionaries/cif_core.dic' dictionary named
'cif_core.dic' version 2.4.1 from 2010-06-29 (74 times).

Automatic conversion script
Id: cif_fix_enum 1527 2010-12-29 10:47:43Z saulius 

The following automatic conversions were performed:

'_geom_bond_publ_flag' value 'N' changed to 'n' according to
/home/saulius/struct/CIF-dictionaries/cif_core.dic dictionary named
'cif_core.dic' version 2.4.1 from 2010-06-29 (38
times).

'_geom_bond_publ_flag' value 'Y' changed to 'y' according to
/home/saulius/struct/CIF-dictionaries/cif_core.dic dictionary named
'cif_core.dic' version 2.4.1 from 2010-06-29 (6
times).

'_geom_angle_publ_flag' value 'Y' changed to 'y' according
to /home/saulius/struct/CIF-dictionaries/cif_core.dic dictionary
named 'cif_core.dic' version 2.4.1 from 2010-06-29 (4
times).

'_geom_angle_publ_flag' value 'N' changed to 'n' according
to /home/saulius/struct/CIF-dictionaries/cif_core.dic dictionary
named 'cif_core.dic' version 2.4.1 from 2010-06-29 (55
times).

'_geom_torsion_publ_flag' value 'N' changed to 'n' according
to /home/saulius/struct/CIF-dictionaries/cif_core.dic dictionary
named 'cif_core.dic' version 2.4.1 from 2010-06-29 (74 times).

Automatic conversion script
Id: cif_fix_values 1715 2011-07-08 13:25:40Z adriana 
;
_cod_original_cell_volume 3388.6(18)
_cod_original_sg_symbol_H-M Pna21
_cod_database_code 2223364
_cod_database_fobs_code 2223364

loop_
_symmetry_equiv_pos_as_xyz
'x, y, z'
'-x, -y, z+1/2'
'x+1/2, -y+1/2, z'
'-x+1/2, y+1/2, z+1/2'

loop_
_atom_site_type_symbol
_atom_site_label
_atom_site_fract_x
_atom_site_fract_y
_atom_site_fract_z
_atom_site_U_iso_or_equiv
_atom_site_adp_type
_atom_site_calc_flag
_atom_site_refinement_flags
_atom_site_occupancy
_atom_site_disorder_assembly
_atom_site_disorder_group
Cl Cl1 0.79719(8) 0.13777(9) 0.47507(13) 0.1095(5) Uani d . 1 . .
Cl Cl2 0.62760(8) 0.15036(11) 0.53563(14) 0.1307(7) Uani d . 1 . .
O O1 0.66822(11) 0.09653(12) 0.9961(2) 0.0514(6) Uani d . 1 . .
O O2 0.62942(12) 0.16297(13) 0.1805(2) 0.0495(6) Uani d . 1 . .
N N1 0.74883(14) 0.10368(14) 0.9705(2) 0.0421(6) Uani d . 1 . .
N N2 0.73452(18) 0.22848(14) 0.9479(2) 0.0426(6) Uani d . 1 . .
N N3 0.54544(14) 0.17397(14) 0.1661(2) 0.0430(6) Uani d . 1 . .
N N4 0.56736(14) 0.25572(13) 0.0124(2) 0.0406(6) Uani d . 1 . .
C C1 0.77938(18) 0.16788(18) 0.9475(3) 0.0428(7) Uani d . 1 . .
H H1A 0.8360 0.1716 0.9298 0.051 Uiso calc R 1 . .
C C2 0.52018(18) 0.22085(17) 0.0842(3) 0.0400(7) Uani d . 1 . .
H H2A 0.4630 0.2293 0.0780 0.048 Uiso calc R 1 . .
C C11 0.79546(18) 0.03579(17) 0.9723(3) 0.0460(8) Uani d . 1 . .
C C12 0.8263(2) 0.01206(19) 1.0789(3) 0.0545(9) Uani d . 1 . .
C C13 0.8652(2) -0.0568(2) 1.0819(4) 0.0694(11) Uani d . 1 . .
H H13 0.8860 -0.0753 1.1538 0.083 Uiso calc R 1 . .
C C14 0.8734(2) -0.0968(2) 0.9828(5) 0.0807(13) Uani d . 1 . .
H H14 0.9015 -0.1426 0.9862 0.097 Uiso calc R 1 . .
C C15 0.8425(2) -0.0736(2) 0.8775(5) 0.0732(12) Uani d . 1 . .
H H15 0.8488 -0.1038 0.8101 0.088 Uiso calc R 1 . .
C C16 0.80118(19) -0.0047(2) 0.8679(3) 0.0569(9) Uani d . 1 . .
C C17 0.8183(3) 0.0565(2) 1.1877(4) 0.0713(11) Uani d . 1 . .
H H17A 0.8334 0.0263 1.2554 0.107 Uiso calc R 1 . .
H H17B 0.7616 0.0732 1.1962 0.107 Uiso calc R 1 . .
H H17C 0.8545 0.0995 1.1832 0.107 Uiso calc R 1 . .
C C18 0.7663(3) 0.0240(3) 0.7564(4) 0.0731(12) Uani d . 1 . .
H H18A 0.7066 0.0258 0.7625 0.110 Uiso calc R 1 . .
H H18B 0.7819 -0.0087 0.6918 0.110 Uiso calc R 1 . .
H H18C 0.7875 0.0737 0.7416 0.110 Uiso calc R 1 . .
C C21 0.76902(17) 0.30074(17) 0.9323(3) 0.0425(7) Uani d . 1 . .
C C22 0.7740(2) 0.33000(19) 0.8192(3) 0.0492(8) Uani d . 1 . .
C C23 0.8056(2) 0.4009(2) 0.8066(4) 0.0630(10) Uani d . 1 . .
H H23 0.8094 0.4220 0.7307 0.076 Uiso calc R 1 . .
C C24 0.8311(2) 0.4405(2) 0.9018(4) 0.0659(11) Uani d . 1 . .
H H24 0.8525 0.4887 0.8913 0.079 Uiso calc R 1 . .
C C25 0.8260(2) 0.4108(2) 1.0132(4) 0.0628(10) Uani d . 1 . .
H H25 0.8445 0.4387 1.0784 0.075 Uiso calc R 1 . .
C C26 0.79364(18) 0.33988(19) 1.0309(3) 0.0490(8) Uani d . 1 . .
C C27 0.7843(2) 0.3081(2) 1.1515(3) 0.0620(10) Uani d . 1 . .
H H27A 0.7271 0.2944 1.1644 0.093 Uiso calc R 1 . .
H H27B 0.8008 0.3450 1.2097 0.093 Uiso calc R 1 . .
H H27C 0.8190 0.2643 1.1591 0.093 Uiso calc R 1 . .
C C28 0.7459(3) 0.2863(2) 0.7147(3) 0.0675(11) Uani d . 1 . .
H H28A 0.6874 0.2757 0.7220 0.101 Uiso calc R 1 . .
H H28B 0.7764 0.2398 0.7109 0.101 Uiso calc R 1 . .
H H28C 0.7557 0.3147 0.6431 0.101 Uiso calc R 1 . .
C C31 0.49473(18) 0.14566(18) 0.2579(3) 0.0412(7) Uani d . 1 . .
C C32 0.48195(19) 0.06980(19) 0.2632(3) 0.0474(8) Uani d . 1 . .
C C33 0.4336(2) 0.0424(2) 0.3538(3) 0.0583(9) Uani d . 1 . .
H H33 0.4246 -0.0092 0.3602 0.070 Uiso calc R 1 . .
C C34 0.3988(2) 0.0896(2) 0.4340(3) 0.0636(11) Uani d . 1 . .
H H34 0.3651 0.0703 0.4944 0.076 Uiso calc R 1 . .
C C35 0.4122(2) 0.1640(2) 0.4277(3) 0.0577(9) Uani d . 1 . .
H H35 0.3874 0.1956 0.4837 0.069 Uiso calc R 1 . .
C C36 0.46178(18) 0.19438(19) 0.3404(3) 0.0471(8) Uani d . 1 . .
C C37 0.5179(2) 0.0186(2) 0.1726(3) 0.0598(9) Uani d . 1 . .
H H37A 0.5031 0.0359 0.0941 0.090 Uiso calc R 1 . .
H H37B 0.4965 -0.0313 0.1845 0.090 Uiso calc R 1 . .
H H37C 0.5776 0.0180 0.1804 0.090 Uiso calc R 1 . .
C C38 0.4799(2) 0.2753(2) 0.3355(4) 0.0643(10) Uani d . 1 . .
H H38A 0.5372 0.2827 0.3136 0.096 Uiso calc R 1 . .
H H38B 0.4698 0.2974 0.4125 0.096 Uiso calc R 1 . .
H H38C 0.4444 0.2987 0.2772 0.096 Uiso calc R 1 . .
C C41 0.52944(17) 0.29863(17) -0.0770(3) 0.0413(7) Uani d . 1 . .
C C42 0.52622(19) 0.37486(18) -0.0640(3) 0.0512(8) Uani d . 1 . .
C C43 0.4916(2) 0.4163(2) -0.1540(4) 0.0669(11) Uani d . 1 . .
H H43 0.4888 0.4685 -0.1467 0.080 Uiso calc R 1 . .
C C44 0.4614(2) 0.3830(3) -0.2536(4) 0.0706(12) Uani d . 1 . .
H H44 0.4372 0.4118 -0.3138 0.085 Uiso calc R 1 . .
C C45 0.4664(2) 0.3084(3) -0.2652(3) 0.0622(11) Uani d . 1 . .
H H45 0.4461 0.2858 -0.3344 0.075 Uiso calc R 1 . .
C C46 0.50072(19) 0.26419(19) -0.1777(3) 0.0469(8) Uani d . 1 . .
C C47 0.5609(3) 0.4121(2) 0.0424(4) 0.0740(11) Uani d . 1 . .
H H47A 0.5311 0.3956 0.1121 0.111 Uiso calc R 1 . .
H H47B 0.5554 0.4656 0.0342 0.111 Uiso calc R 1 . .
H H47C 0.6188 0.3992 0.0504 0.111 Uiso calc R 1 . .
C C48 0.5076(3) 0.1818(2) -0.1925(4) 0.0653(10) Uani d . 1 . .
H H48A 0.5641 0.1664 -0.1780 0.098 Uiso calc R 1 . .
H H48B 0.4918 0.1682 -0.2725 0.098 Uiso calc R 1 . .
H H48C 0.4712 0.1572 -0.1366 0.098 Uiso calc R 1 . .
C C51 0.7056(4) 0.1803(4) 0.4413(4) 0.117(2) Uani d . 1 . .
H H51A 0.6905 0.1688 0.3593 0.140 Uiso calc R 1 . .
H H51B 0.7119 0.2344 0.4482 0.140 Uiso calc R 1 . .
H H1 0.688(2) 0.229(2) 0.962(4) 0.064(12) Uiso d . 1 . .
H H2 0.653(2) 0.138(2) 0.105(4) 0.070(11) Uiso d . 1 . .

loop_
_atom_site_aniso_label
_atom_site_aniso_U_11
_atom_site_aniso_U_22
_atom_site_aniso_U_33
_atom_site_aniso_U_12
_atom_site_aniso_U_13
_atom_site_aniso_U_23
Cl1 0.0820(8) 0.1623(13) 0.0843(8) -0.0148(8) 0.0124(7) -0.0280(9)
Cl2 0.0660(7) 0.233(2) 0.0930(9) -0.0111(9) -0.0010(7) -0.0328(11)
O1 0.0329(11) 0.0577(14) 0.0635(15) -0.0010(9) 0.0056(10) -0.0061(12)
O2 0.0333(11) 0.0671(15) 0.0482(14) 0.0041(10) -0.0009(10) 0.0057(12)
N1 0.0339(13) 0.0450(16) 0.0474(16) 0.0014(12) 0.0002(11) -0.0052(13)
N2 0.0332(14) 0.0484(17) 0.0462(16) 0.0004(13) 0.0021(12) 0.0020(12)
N3 0.0324(13) 0.0541(16) 0.0425(15) 0.0037(11) 0.0029(11) 0.0073(13)
N4 0.0325(12) 0.0496(15) 0.0399(15) 0.0042(11) 0.0018(11) 0.0035(13)
C1 0.0360(15) 0.0491(19) 0.0434(19) 0.0038(15) -0.0012(14) -0.0071(15)
C2 0.0333(15) 0.0434(18) 0.0432(18) 0.0052(14) -0.0014(13) -0.0004(15)
C11 0.0365(15) 0.0438(19) 0.058(2) 0.0020(13) 0.0077(15) -0.0050(17)
C12 0.0479(19) 0.051(2) 0.065(2) 0.0089(16) -0.0008(17) -0.0021(18)
C13 0.059(2) 0.061(3) 0.089(3) 0.0135(19) 0.002(2) 0.004(2)
C14 0.064(3) 0.065(3) 0.113(4) 0.015(2) 0.015(3) -0.004(3)
C15 0.062(2) 0.061(3) 0.096(3) -0.006(2) 0.021(2) -0.036(3)
C16 0.0474(18) 0.061(2) 0.062(2) -0.0074(17) 0.0105(18) -0.022(2)
C17 0.085(3) 0.069(3) 0.060(3) 0.008(2) -0.015(2) -0.007(2)
C18 0.064(2) 0.098(3) 0.058(3) -0.010(2) 0.005(2) -0.027(2)
C21 0.0327(15) 0.0456(18) 0.049(2) 0.0018(14) -0.0019(14) -0.0080(16)
C22 0.0483(18) 0.046(2) 0.053(2) -0.0005(16) 0.0012(16) 0.0014(17)
C23 0.066(2) 0.055(2) 0.068(3) -0.0045(19) 0.009(2) 0.005(2)
C24 0.064(2) 0.048(2) 0.086(3) -0.0095(18) 0.007(2) -0.005(2)
C25 0.050(2) 0.061(2) 0.078(3) -0.0065(17) -0.0006(19) -0.025(2)
C26 0.0363(16) 0.063(2) 0.048(2) 0.0008(15) 0.0034(15) -0.0074(18)
C27 0.051(2) 0.084(3) 0.051(2) -0.0011(19) -0.0030(17) -0.012(2)
C28 0.084(3) 0.070(3) 0.049(2) -0.009(2) -0.0037(19) 0.0017(19)
C31 0.0339(15) 0.057(2) 0.0327(16) 0.0000(14) -0.0027(13) 0.0086(15)
C32 0.0471(19) 0.056(2) 0.0391(19) 0.0010(15) -0.0064(15) 0.0115(16)
C33 0.058(2) 0.065(2) 0.052(2) -0.0081(18) -0.0047(19) 0.019(2)
C34 0.052(2) 0.094(3) 0.045(2) -0.014(2) 0.0003(17) 0.026(2)
C35 0.0485(18) 0.085(3) 0.0396(19) -0.0058(19) 0.0024(16) -0.0015(19)
C36 0.0417(16) 0.059(2) 0.0405(19) -0.0029(15) -0.0019(15) -0.0061(16)
C37 0.071(2) 0.052(2) 0.057(2) 0.0046(18) -0.0014(19) 0.0001(18)
C38 0.060(2) 0.069(3) 0.064(2) -0.0091(19) 0.0111(19) -0.018(2)
C41 0.0299(14) 0.0482(19) 0.0458(19) 0.0032(13) 0.0050(13) 0.0102(15)
C42 0.0420(16) 0.049(2) 0.062(2) 0.0033(15) 0.0008(17) 0.0049(18)
C43 0.052(2) 0.056(2) 0.093(3) 0.0073(18) 0.006(2) 0.021(2)
C44 0.052(2) 0.088(3) 0.071(3) 0.007(2) -0.001(2) 0.037(3)
C45 0.049(2) 0.093(3) 0.044(2) -0.001(2) 0.0002(16) 0.018(2)
C46 0.0398(16) 0.059(2) 0.0422(19) 0.0007(16) -0.0011(14) 0.0013(17)
C47 0.081(3) 0.053(2) 0.088(3) -0.002(2) -0.006(2) -0.010(2)
C48 0.069(2) 0.069(3) 0.057(2) -0.006(2) -0.0015(19) -0.009(2)
C51 0.145(5) 0.148(5) 0.058(3) 0.027(4) -0.028(3) -0.011(3)

loop_
_atom_type_symbol
_atom_type_description
_atom_type_scat_dispersion_real
_atom_type_scat_dispersion_imag
_atom_type_scat_source
C C 0.0033 0.0016 'International Tables Vol C Tables 4.2.6.8 and 6.1.1.4'
H H 0.0000 0.0000 'International Tables Vol C Tables 4.2.6.8 and 6.1.1.4'
N N 0.0061 0.0033 'International Tables Vol C Tables 4.2.6.8 and 6.1.1.4'
O O 0.0106 0.0060 'International Tables Vol C Tables 4.2.6.8 and 6.1.1.4'
Cl Cl 0.1484 0.1585 'International Tables Vol C Tables 4.2.6.8 and 6.1.1.4'

loop_
_geom_angle_atom_site_label_1
_geom_angle_atom_site_label_2
_geom_angle_atom_site_label_3
_geom_angle_site_symmetry_1
_geom_angle_site_symmetry_2
_geom_angle_site_symmetry_3
_geom_angle
_geom_angle_publ_flag
N3 O2 H2 . . . 109(2) ?
C1 N1 O1 . . . 120.3(2) y
C1 N1 C11 . . . 124.4(2) n
O1 N1 C11 . . . 115.3(2) n
C1 N2 C21 . . . 122.7(3) n
C1 N2 H1 . . . 123(3) ?
C21 N2 H1 . . . 114(3) ?
C2 N3 O2 . . . 118.6(2) y
C2 N3 C31 . . . 124.4(2) n
O2 N3 C31 . . . 115.6(2) n
C2 N4 C41 . . . 117.5(2) n
N1 C1 N2 . . . 122.2(3) y
N1 C1 H1A . . . 118.9 ?
N2 C1 H1A . . . 118.9 ?
N4 C2 N3 . . . 125.0(3) y
N4 C2 H2A . . . 117.5 ?
N3 C2 H2A . . . 117.5 ?
C12 C11 C16 . . . 124.1(3) n
C12 C11 N1 . . . 117.9(3) n
C16 C11 N1 . . . 117.9(3) n
C11 C12 C13 . . . 117.6(3) n
C11 C12 C17 . . . 122.2(3) n
C13 C12 C17 . . . 120.2(4) n
C14 C13 C12 . . . 120.2(4) n
C14 C13 H13 . . . 119.9 ?
C12 C13 H13 . . . 119.9 ?
C13 C14 C15 . . . 122.2(4) n
C13 C14 H14 . . . 118.9 ?
C15 C14 H14 . . . 118.9 ?
C14 C15 C16 . . . 120.8(4) n
C14 C15 H15 . . . 119.6 ?
C16 C15 H15 . . . 119.6 ?
C11 C16 C15 . . . 115.1(4) n
C11 C16 C18 . . . 121.2(3) n
C15 C16 C18 . . . 123.6(4) n
C12 C17 H17A . . . 109.5 ?
C12 C17 H17B . . . 109.5 ?
H17A C17 H17B . . . 109.5 ?
C12 C17 H17C . . . 109.5 ?
H17A C17 H17C . . . 109.5 ?
H17B C17 H17C . . . 109.5 ?
C16 C18 H18A . . . 109.5 ?
C16 C18 H18B . . . 109.5 ?
H18A C18 H18B . . . 109.5 ?
C16 C18 H18C . . . 109.5 ?
H18A C18 H18C . . . 109.5 ?
H18B C18 H18C . . . 109.5 ?
C26 C21 C22 . . . 122.5(3) n
C26 C21 N2 . . . 118.6(3) n
C22 C21 N2 . . . 118.9(3) n
C23 C22 C21 . . . 117.8(3) n
C23 C22 C28 . . . 121.2(3) n
C21 C22 C28 . . . 121.0(3) n
C24 C23 C22 . . . 121.0(4) n
C24 C23 H23 . . . 119.5 ?
C22 C23 H23 . . . 119.5 ?
C23 C24 C25 . . . 120.5(3) n
C23 C24 H24 . . . 119.7 ?
C25 C24 H24 . . . 119.7 ?
C24 C25 C26 . . . 120.7(3) n
C24 C25 H25 . . . 119.6 ?
C26 C25 H25 . . . 119.6 ?
C21 C26 C25 . . . 117.3(3) n
C21 C26 C27 . . . 121.2(3) n
C25 C26 C27 . . . 121.4(3) n
C26 C27 H27A . . . 109.5 ?
C26 C27 H27B . . . 109.5 ?
H27A C27 H27B . . . 109.5 ?
C26 C27 H27C . . . 109.5 ?
H27A C27 H27C . . . 109.5 ?
H27B C27 H27C . . . 109.5 ?
C22 C28 H28A . . . 109.5 ?
C22 C28 H28B . . . 109.5 ?
H28A C28 H28B . . . 109.5 ?
C22 C28 H28C . . . 109.5 ?
H28A C28 H28C . . . 109.5 ?
H28B C28 H28C . . . 109.5 ?
C32 C31 C36 . . . 122.5(3) n
C32 C31 N3 . . . 118.2(3) n
C36 C31 N3 . . . 119.3(3) n
C31 C32 C33 . . . 118.0(3) n
C31 C32 C37 . . . 121.3(3) n
C33 C32 C37 . . . 120.7(3) n
C34 C33 C32 . . . 120.5(3) n
C34 C33 H33 . . . 119.8 ?
C32 C33 H33 . . . 119.8 ?
C35 C34 C33 . . . 120.7(3) n
C35 C34 H34 . . . 119.6 ?
C33 C34 H34 . . . 119.6 ?
C34 C35 C36 . . . 121.3(3) n
C34 C35 H35 . . . 119.4 ?
C36 C35 H35 . . . 119.4 ?
C35 C36 C31 . . . 117.0(3) n
C35 C36 C38 . . . 121.8(3) n
C31 C36 C38 . . . 121.1(3) n
C32 C37 H37A . . . 109.5 ?
C32 C37 H37B . . . 109.5 ?
H37A C37 H37B . . . 109.5 ?
C32 C37 H37C . . . 109.5 ?
H37A C37 H37C . . . 109.5 ?
H37B C37 H37C . . . 109.5 ?
C36 C38 H38A . . . 109.5 ?
C36 C38 H38B . . . 109.5 ?
H38A C38 H38B . . . 109.5 ?
C36 C38 H38C . . . 109.5 ?
H38A C38 H38C . . . 109.5 ?
H38B C38 H38C . . . 109.5 ?
C46 C41 C42 . . . 121.4(3) n
C46 C41 N4 . . . 119.6(3) n
C42 C41 N4 . . . 118.9(3) n
C41 C42 C43 . . . 118.3(3) n
C41 C42 C47 . . . 121.2(3) n
C43 C42 C47 . . . 120.5(3) n
C44 C43 C42 . . . 121.1(4) n
C44 C43 H43 . . . 119.5 ?
C42 C43 H43 . . . 119.5 ?
C45 C44 C43 . . . 119.6(4) n
C45 C44 H44 . . . 120.2 ?
C43 C44 H44 . . . 120.2 ?
C44 C45 C46 . . . 121.6(4) n
C44 C45 H45 . . . 119.2 ?
C46 C45 H45 . . . 119.2 ?
C41 C46 C45 . . . 118.0(3) n
C41 C46 C48 . . . 120.9(3) n
C45 C46 C48 . . . 121.2(3) n
C42 C47 H47A . . . 109.5 ?
C42 C47 H47B . . . 109.5 ?
H47A C47 H47B . . . 109.5 ?
C42 C47 H47C . . . 109.5 ?
H47A C47 H47C . . . 109.5 ?
H47B C47 H47C . . . 109.5 ?
C46 C48 H48A . . . 109.5 ?
C46 C48 H48B . . . 109.5 ?
H48A C48 H48B . . . 109.5 ?
C46 C48 H48C . . . 109.5 ?
H48A C48 H48C . . . 109.5 ?
H48B C48 H48C . . . 109.5 ?
CL1 C51 CL2 . . . 110.8(3) n
CL1 C51 H51A . . . 109.5 ?
CL2 C51 H51A . . . 109.5 ?
CL1 C51 H51B . . . 109.5 ?
CL2 C51 H51B . . . 109.5 ?
H51A C51 H51B . . . 108.1 ?

loop_
_geom_bond_atom_site_label_1
_geom_bond_atom_site_label_2
_geom_bond_site_symmetry_1
_geom_bond_site_symmetry_2
_geom_bond_distance
_geom_bond_publ_flag
Cl1 C51 . . 1.729(6) n
Cl2 C51 . . 1.756(7) n
O1 N1 . . 1.357(3) y
O2 N3 . . 1.398(3) y
O2 H2 . . 1.05(4) ?
N1 C1 . . 1.294(4) y
N1 C11 . . 1.449(4) n
N2 C1 . . 1.322(4) y
N2 C21 . . 1.438(4) n
N2 H1 . . 0.77(4) ?
N3 C2 . . 1.330(4) y
N3 C31 . . 1.433(4) n
N4 C2 . . 1.291(4) y
N4 C41 . . 1.426(4) n
C1 H1a . . 0.95 ?
C2 H2a . . 0.95 ?
C11 C12 . . 1.387(5) n
C11 C16 . . 1.403(5) n
C12 C13 . . 1.402(5) n
C12 C17 . . 1.487(5) n
C13 C14 . . 1.351(6) n
C13 H13 . . 0.95 ?
C14 C15 . . 1.370(7) n
C14 H14 . . 0.95 ?
C15 C16 . . 1.426(6) n
C15 H15 . . 0.95 ?
C16 C18 . . 1.488(6) n
C17 H17a . . 0.98 ?
C17 H17b . . 0.98 ?
C17 H17c . . 0.98 ?
C18 H18a . . 0.98 ?
C18 H18b . . 0.98 ?
C18 H18c . . 0.98 ?
C21 C26 . . 1.391(5) n
C21 C22 . . 1.399(5) n
C22 C23 . . 1.393(5) n
C22 C28 . . 1.504(5) n
C23 C24 . . 1.369(6) n
C23 H23 . . 0.95 ?
C24 C25 . . 1.383(6) n
C24 H24 . . 0.95 ?
C25 C26 . . 1.406(5) n
C25 H25 . . 0.95 ?
C26 C27 . . 1.500(5) n
C27 H27a . . 0.98 ?
C27 H27b . . 0.98 ?
C27 H27c . . 0.98 ?
C28 H28a . . 0.98 ?
C28 H28b . . 0.98 ?
C28 H28c . . 0.98 ?
C31 C32 . . 1.393(5) n
C31 C36 . . 1.400(5) n
C32 C33 . . 1.394(5) n
C32 C37 . . 1.510(5) n
C33 C34 . . 1.377(5) n
C33 H33 . . 0.95 ?
C34 C35 . . 1.369(5) n
C34 H34 . . 0.95 ?
C35 C36 . . 1.398(5) n
C35 H35 . . 0.95 ?
C36 C38 . . 1.498(5) n
C37 H37a . . 0.98 ?
C37 H37b . . 0.98 ?
C37 H37c . . 0.98 ?
C38 H38a . . 0.98 ?
C38 H38b . . 0.98 ?
C38 H38c . . 0.98 ?
C41 C46 . . 1.391(4) n
C41 C42 . . 1.391(4) n
C42 C43 . . 1.394(5) n
C42 C47 . . 1.502(5) n
C43 C44 . . 1.380(6) n
C43 H43 . . 0.95 ?
C44 C45 . . 1.361(6) n
C44 H44 . . 0.95 ?
C45 C46 . . 1.399(5) n
C45 H45 . . 0.95 ?
C46 C48 . . 1.508(5) n
C47 H47a . . 0.98 ?
C47 H47b . . 0.98 ?
C47 H47c . . 0.98 ?
C48 H48a . . 0.98 ?
C48 H48b . . 0.98 ?
C48 H48c . . 0.98 ?
C51 H51a . . 0.99 ?
C51 H51b . . 0.99 ?

loop_
_geom_hbond_atom_site_label_D
_geom_hbond_atom_site_label_H
_geom_hbond_atom_site_label_A
_geom_hbond_site_symmetry_A
_geom_hbond_distance_DH
_geom_hbond_distance_HA
_geom_hbond_distance_DA
_geom_hbond_angle_DHA
N2 H1 N4 1_556 0.77(4) 2.12(4) 2.875(4) 166(4)
O2 H2 O1 1_554 1.05(4) 1.48(4) 2.508(3) 168(3)

loop_
_geom_torsion_atom_site_label_1
_geom_torsion_atom_site_label_2
_geom_torsion_atom_site_label_3
_geom_torsion_atom_site_label_4
_geom_torsion_site_symmetry_1
_geom_torsion_site_symmetry_2
_geom_torsion_site_symmetry_3
_geom_torsion_site_symmetry_4
_geom_torsion
_geom_torsion_publ_flag
O1 N1 C1 N2 . . . . 0.0(4) n
C11 N1 C1 N2 . . . . -179.4(3) n
C21 N2 C1 N1 . . . . 174.6(3) n
C41 N4 C2 N3 . . . . 174.3(3) n
O2 N3 C2 N4 . . . . 2.8(5) n
C31 N3 C2 N4 . . . . 168.5(3) n
C1 N1 C11 C12 . . . . 94.1(4) n
O1 N1 C11 C12 . . . . -85.3(3) n
C1 N1 C11 C16 . . . . -90.7(4) n
O1 N1 C11 C16 . . . . 89.9(3) n
C16 C11 C12 C13 . . . . -0.2(5) n
N1 C11 C12 C13 . . . . 174.6(3) n
C16 C11 C12 C17 . . . . -179.5(3) n
N1 C11 C12 C17 . . . . -4.7(5) n
C11 C12 C13 C14 . . . . 1.5(6) n
C17 C12 C13 C14 . . . . -179.2(4) n
C12 C13 C14 C15 . . . . -2.0(6) n
C13 C14 C15 C16 . . . . 1.1(6) n
C12 C11 C16 C15 . . . . -0.6(5) n
N1 C11 C16 C15 . . . . -175.4(3) n
C12 C11 C16 C18 . . . . 179.7(3) n
N1 C11 C16 C18 . . . . 4.9(5) n
C14 C15 C16 C11 . . . . 0.2(5) n
C14 C15 C16 C18 . . . . 179.9(4) n
C1 N2 C21 C26 . . . . -90.6(4) n
C1 N2 C21 C22 . . . . 91.6(4) n
C26 C21 C22 C23 . . . . 0.6(5) n
N2 C21 C22 C23 . . . . 178.3(3) n
C26 C21 C22 C28 . . . . -179.4(3) n
N2 C21 C22 C28 . . . . -1.7(5) n
C21 C22 C23 C24 . . . . 0.1(5) n
C28 C22 C23 C24 . . . . -179.9(4) n
C22 C23 C24 C25 . . . . -0.1(6) n
C23 C24 C25 C26 . . . . -0.7(6) n
C22 C21 C26 C25 . . . . -1.3(5) n
N2 C21 C26 C25 . . . . -179.0(3) n
C22 C21 C26 C27 . . . . 177.4(3) n
N2 C21 C26 C27 . . . . -0.3(4) n
C24 C25 C26 C21 . . . . 1.3(5) n
C24 C25 C26 C27 . . . . -177.4(3) n
C2 N3 C31 C32 . . . . 118.6(3) n
O2 N3 C31 C32 . . . . -75.2(4) n
C2 N3 C31 C36 . . . . -63.1(4) n
O2 N3 C31 C36 . . . . 103.1(3) n
C36 C31 C32 C33 . . . . 0.8(5) n
N3 C31 C32 C33 . . . . 179.0(3) n
C36 C31 C32 C37 . . . . 179.7(3) n
N3 C31 C32 C37 . . . . -2.0(4) n
C31 C32 C33 C34 . . . . 1.0(5) n
C37 C32 C33 C34 . . . . -177.9(3) n
C32 C33 C34 C35 . . . . -1.3(5) n
C33 C34 C35 C36 . . . . -0.3(5) n
C34 C35 C36 C31 . . . . 2.0(5) n
C34 C35 C36 C38 . . . . -177.4(3) n
C32 C31 C36 C35 . . . . -2.2(4) n
N3 C31 C36 C35 . . . . 179.5(3) n
C32 C31 C36 C38 . . . . 177.1(3) n
N3 C31 C36 C38 . . . . -1.1(5) n
C2 N4 C41 C46 . . . . -80.7(3) n
C2 N4 C41 C42 . . . . 102.9(3) n
C46 C41 C42 C43 . . . . 1.4(5) n
N4 C41 C42 C43 . . . . 177.7(3) n
C46 C41 C42 C47 . . . . -177.1(3) n
N4 C41 C42 C47 . . . . -0.8(4) n
C41 C42 C43 C44 . . . . -0.1(5) n
C47 C42 C43 C44 . . . . 178.4(3) n
C42 C43 C44 C45 . . . . -0.9(6) n
C43 C44 C45 C46 . . . . 0.8(5) n
C42 C41 C46 C45 . . . . -1.6(4) n
N4 C41 C46 C45 . . . . -177.9(3) n
C42 C41 C46 C48 . . . . 177.6(3) n
N4 C41 C46 C48 . . . . 1.3(4) n
C44 C45 C46 C41 . . . . 0.5(5) n
C44 C45 C46 C48 . . . . -178.7(3) n
